data_1513626
loop_
_publ_author_name
'Arnold, Polly L.'
'Farnaby, Joy H.'
'White, Rebecca C.'
'Kaltsoyannis, Nikolas'
'Gardiner, Michael G.'
'Love, Jason B.'

_publ_section_title
;
 Switchable \p-coordination and C--H metallation in small-cavity
 macrocyclic uranium and thorium complexes
;
_journal_issue 2
_journal_name_full 'Chemical Science'
_journal_page_first 756
_journal_paper_doi 10.1039/c3sc52072b
_journal_volume 5
_journal_year 2014
_chemical_formula_sum 'C38 H52 K N3 Si2 Th'
_chemical_formula_weight 878.15
_chemical_name_systematic
;
 ?
;
_space_group_IT_number 19
_symmetry_cell_setting orthorhombic
_symmetry_space_group_name_Hall 'P 2ac 2ab'
_symmetry_space_group_name_H-M 'P 21 21 21'
_atom_sites_solution_hydrogens geom
_atom_sites_solution_primary direct
_atom_sites_solution_secondary difmap
_audit_creation_method SHELXL-97
_cell_angle_alpha 90.000(5)
_cell_angle_beta 90.000(5)
_cell_angle_gamma 90.000(5)
_cell_formula_units_Z 4
_cell_length_a 12.232(5)
_cell_length_b 12.893(5)
_cell_length_c 23.252(5)
_cell_measurement_reflns_used 15916
_cell_measurement_temperature 120(2)
_cell_measurement_theta_max 73.5010
_cell_measurement_theta_min 3.7730
_cell_volume 3667(2)
_computing_cell_refinement
;
CrysAlisPro, Agilent Technologies,
Version 1.171.36.24 (release 03-12-2012 CrysAlis171 .NET)
(compiled Dec  3 2012,18:21:49)
;
_computing_data_collection
;
CrysAlisPro, Agilent Technologies,
Version 1.171.36.24 (release 03-12-2012 CrysAlis171 .NET)
(compiled Dec  3 2012,18:21:49)
;
_computing_data_reduction
;
CrysAlisPro, Agilent Technologies,
Version 1.171.36.24 (release 03-12-2012 CrysAlis171 .NET)
(compiled Dec  3 2012,18:21:49)
;
_computing_molecular_graphics ORTEP
_computing_publication_material MERCURY
_computing_structure_refinement 'SHELXL-97 (Sheldrick, 2008)'
_computing_structure_solution sir-92
_diffrn_ambient_temperature 120(2)
_diffrn_detector_area_resol_mean 10.3147
_diffrn_measured_fraction_theta_full 0.987
_diffrn_measured_fraction_theta_max 0.987
_diffrn_measurement_device_type 'SuperNova, Dual, Cu at zero, Atlas'
_diffrn_measurement_method '\w scans'
_diffrn_radiation_monochromator mirror
_diffrn_radiation_source 'SuperNova (Cu) X-ray Source'
_diffrn_radiation_type CuK\a
_diffrn_radiation_wavelength 1.54180
_diffrn_reflns_av_R_equivalents 0.0331
_diffrn_reflns_av_sigmaI/netI 0.0272
_diffrn_reflns_limit_h_max 14
_diffrn_reflns_limit_h_min -10
_diffrn_reflns_limit_k_max 15
_diffrn_reflns_limit_k_min -15
_diffrn_reflns_limit_l_max 28
_diffrn_reflns_limit_l_min -28
_diffrn_reflns_number 28994
_diffrn_reflns_theta_full 73.45
_diffrn_reflns_theta_max 73.45
_diffrn_reflns_theta_min 3.80
_exptl_absorpt_coefficient_mu 14.978
_exptl_absorpt_correction_T_max 0.977
_exptl_absorpt_correction_T_min 0.940
_exptl_absorpt_correction_type gaussian
_exptl_absorpt_process_details
;
CrysAlisPro, Agilent Technologies,
Version 1.171.36.24 (release 03-12-2012 CrysAlis171 .NET)
(compiled Dec  3 2012,18:21:49)
Numerical absorption correction based on gaussian integration over
                                                a multifaceted crystal model
;
_exptl_crystal_colour colourless
_exptl_crystal_density_diffrn 1.591
_exptl_crystal_density_method 'not measured'
_exptl_crystal_description block
_exptl_crystal_F_000 1752
_exptl_crystal_size_max 0.1305
_exptl_crystal_size_mid 0.1069
_exptl_crystal_size_min 0.0426
_refine_diff_density_max 1.973
_refine_diff_density_min -1.403
_refine_diff_density_rms 0.141
_refine_ls_abs_structure_details 'Flack H D (1983), Acta Cryst. A39, 876-881'
_refine_ls_abs_structure_Flack 1.055(14)
_refine_ls_extinction_method none
_refine_ls_goodness_of_fit_ref 1.120
_refine_ls_hydrogen_treatment RIDING
_refine_ls_matrix_type full
_refine_ls_number_parameters 420
_refine_ls_number_reflns 7189
_refine_ls_number_restraints 0
_refine_ls_restrained_S_all 1.120
_refine_ls_R_factor_all 0.0636
_refine_ls_R_factor_gt 0.0617
_refine_ls_shift/su_max 0.006
_refine_ls_shift/su_mean 0.000
_refine_ls_structure_factor_coef Fsqd
_refine_ls_weighting_details 'calc w=1/[\s^2^(Fo^2^)+(0.0849P)^2^+66.3051P] where P=(Fo^2^+2Fc^2^)/3'
_refine_ls_weighting_scheme calc
_refine_ls_wR_factor_gt 0.1628
_refine_ls_wR_factor_ref 0.1645
_reflns_number_gt 6871
_reflns_number_total 7189
_reflns_threshold_expression >2\s(I)
_cod_data_source_file c3sc52072b.txt
_cod_data_source_block po3003_refinalized
_cod_database_code 1513626

loop_
_symmetry_equiv_pos_as_xyz
'x, y, z'
'-x+1/2, -y, z+1/2'
'x+1/2, -y+1/2, -z'
'-x, y+1/2, -z+1/2'

loop_
_atom_site_label
_atom_site_type_symbol
_atom_site_fract_x
_atom_site_fract_y
_atom_site_fract_z
_atom_site_U_iso_or_equiv
_atom_site_adp_type
_atom_site_occupancy
_atom_site_symmetry_multiplicity
_atom_site_calc_flag
_atom_site_refinement_flags
C1 C 0.2600(9) -0.0045(12) 0.2372(4) 0.021(2) Uani 1 1 d .
C2 C 0.3411(12) -0.0660(11) 0.2617(6) 0.028(3) Uani 1 1 d .
H2 H 0.3508 -0.1386 0.2568 0.034 Uiso 1 1 calc R
C3 C 0.4060(9) 0.0011(13) 0.2954(5) 0.024(2) Uani 1 1 d .
H3 H 0.4688 -0.0174 0.3171 0.028 Uiso 1 1 calc R
C4 C 0.3601(11) 0.0994(10) 0.2907(6) 0.024(3) Uani 1 1 d .
C5 C 0.4078(11) 0.2006(11) 0.3093(6) 0.028(3) Uani 1 1 d .
C6 C 0.5263(12) 0.1847(11) 0.3288(7) 0.034(3) Uani 1 1 d .
H6A H 0.5273 0.1443 0.3645 0.051 Uiso 1 1 calc R
H6B H 0.5607 0.2522 0.3354 0.051 Uiso 1 1 calc R
H6C H 0.5666 0.1472 0.2989 0.051 Uiso 1 1 calc R
C7 C 0.4066(12) 0.2735(11) 0.2569(6) 0.034(3) Uani 1 1 d .
H7A H 0.4439 0.2399 0.2246 0.050 Uiso 1 1 calc R
H7B H 0.4444 0.3382 0.2666 0.050 Uiso 1 1 calc R
H7C H 0.3309 0.2888 0.2461 0.050 Uiso 1 1 calc R
C8 C 0.3425(10) 0.2490(9) 0.3591(6) 0.024(3) Uani 1 1 d .
C9 C 0.2549(11) 0.1927(12) 0.3853(6) 0.027(3) Uani 1 1 d .
C10 C 0.2068(11) 0.2451(10) 0.4329(6) 0.027(3) Uani 1 1 d .
C11 C 0.2423(13) 0.3418(11) 0.4516(7) 0.034(3) Uani 1 1 d .
H11 H 0.2064 0.3740 0.4832 0.041 Uiso 1 1 calc R
C12 C 0.3283(13) 0.3918(11) 0.4256(7) 0.036(3) Uani 1 1 d .
H12 H 0.3527 0.4572 0.4393 0.044 Uiso 1 1 calc R
C13 C 0.3781(12) 0.3454(11) 0.3793(6) 0.031(3) Uani 1 1 d .
H13 H 0.4375 0.3793 0.3607 0.037 Uiso 1 1 calc R
C14 C 0.1173(12) 0.1941(10) 0.4684(6) 0.029(3) Uani 1 1 d .
C15 C 0.1577(14) 0.1739(12) 0.5299(6) 0.036(3) Uani 1 1 d .
H15A H 0.1013 0.1364 0.5514 0.053 Uiso 1 1 calc R
H15B H 0.1730 0.2401 0.5489 0.053 Uiso 1 1 calc R
H15C H 0.2246 0.1321 0.5285 0.053 Uiso 1 1 calc R
C16 C 0.0143(13) 0.2644(11) 0.4725(7) 0.037(3) Uani 1 1 d .
H16A H -0.0148 0.2766 0.4338 0.056 Uiso 1 1 calc R
H16B H 0.0342 0.3308 0.4901 0.056 Uiso 1 1 calc R
H16C H -0.0413 0.2300 0.4961 0.056 Uiso 1 1 calc R
C17 C 0.0815(12) 0.0930(10) 0.4421(6) 0.026(3) Uani 1 1 d .
C18 C 0.0899(9) -0.0067(11) 0.4632(5) 0.022(2) Uani 1 1 d .
H18 H 0.1327 -0.0279 0.4952 0.026 Uiso 1 1 calc R
C19 C 0.0240(12) -0.0715(10) 0.4291(6) 0.026(3) Uani 1 1 d .
H19 H 0.0134 -0.1441 0.4332 0.032 Uiso 1 1 calc R
C20 C -0.0226(9) -0.0061(12) 0.3878(5) 0.022(2) Uani 1 1 d .
C21 C -0.1149(10) -0.0309(10) 0.3463(6) 0.027(3) Uani 1 1 d .
C22 C -0.2055(12) 0.0507(14) 0.3569(7) 0.039(3) Uani 1 1 d .
H22A H -0.2235 0.0527 0.3979 0.059 Uiso 1 1 calc R
H22B H -0.2708 0.0321 0.3348 0.059 Uiso 1 1 calc R
H22C H -0.1794 0.1191 0.3446 0.059 Uiso 1 1 calc R
C23 C -0.1639(13) -0.1380(13) 0.3598(7) 0.043(4) Uani 1 1 d .
H23A H -0.1088 -0.1918 0.3529 0.064 Uiso 1 1 calc R
H23B H -0.2273 -0.1503 0.3349 0.064 Uiso 1 1 calc R
H23C H -0.1869 -0.1402 0.4002 0.064 Uiso 1 1 calc R
C24 C -0.0755(11) -0.0285(9) 0.2842(5) 0.024(3) Uani 1 1 d .
C25 C -0.1548(13) -0.0404(10) 0.2420(7) 0.035(3) Uani 1 1 d .
H25 H -0.2296 -0.0440 0.2529 0.042 Uiso 1 1 calc R
C26 C -0.1268(13) -0.0470(11) 0.1841(7) 0.035(3) Uani 1 1 d .
H26 H -0.1815 -0.0543 0.1553 0.042 Uiso 1 1 calc R
C27 C -0.0183(13) -0.0429(11) 0.1695(7) 0.033(3) Uani 1 1 d .
H27 H 0.0020 -0.0495 0.1303 0.040 Uiso 1 1 calc R
C28 C 0.0633(12) -0.0291(9) 0.2110(6) 0.026(3) Uani 1 1 d .
C29 C 0.0396(10) -0.0209(10) 0.2705(5) 0.025(3) Uani 1 1 d .
C30 C 0.1813(11) -0.0318(10) 0.1894(5) 0.026(3) Uani 1 1 d .
C31 C 0.1996(14) 0.0478(13) 0.1408(6) 0.038(3) Uani 1 1 d .
H31A H 0.1825 0.1175 0.1550 0.057 Uiso 1 1 calc R
H31B H 0.1519 0.0312 0.1082 0.057 Uiso 1 1 calc R
H31C H 0.2761 0.0453 0.1283 0.057 Uiso 1 1 calc R
C32 C 0.2082(14) -0.1398(13) 0.1661(7) 0.041(4) Uani 1 1 d .
H32A H 0.2841 -0.1412 0.1526 0.062 Uiso 1 1 calc R
H32B H 0.1591 -0.1561 0.1340 0.062 Uiso 1 1 calc R
H32C H 0.1986 -0.1912 0.1967 0.062 Uiso 1 1 calc R
C33 C 0.3469(13) -0.3537(11) 0.3428(8) 0.041(4) Uani 1 1 d .
H33A H 0.3787 -0.3191 0.3092 0.062 Uiso 1 1 calc R
H33B H 0.3179 -0.4215 0.3314 0.062 Uiso 1 1 calc R
H33C H 0.4034 -0.3632 0.3722 0.062 Uiso 1 1 calc R
C34 C 0.1714(14) -0.3458(12) 0.4337(7) 0.037(3) Uani 1 1 d .
H34A H 0.2290 -0.3672 0.4605 0.056 Uiso 1 1 calc R
H34B H 0.1339 -0.4074 0.4188 0.056 Uiso 1 1 calc R
H34C H 0.1187 -0.3015 0.4538 0.056 Uiso 1 1 calc R
C35 C 0.1257(14) -0.2639(11) 0.3163(7) 0.038(3) Uani 1 1 d .
H35A H 0.0720 -0.2109 0.3271 0.057 Uiso 1 1 calc R
H35B H 0.0891 -0.3312 0.3127 0.057 Uiso 1 1 calc R
H35C H 0.1592 -0.2451 0.2794 0.057 Uiso 1 1 calc R
C36 C 0.4021(11) 0.0035(13) 0.4577(5) 0.034(3) Uani 1 1 d .
H36A H 0.4174 0.0430 0.4226 0.051 Uiso 1 1 calc R
H36B H 0.4636 0.0105 0.4844 0.051 Uiso 1 1 calc R
H36C H 0.3355 0.0304 0.4758 0.051 Uiso 1 1 calc R
C37 C 0.3567(15) -0.2031(13) 0.5090(7) 0.042(4) Uani 1 1 d .
H37A H 0.2858 -0.1811 0.5245 0.063 Uiso 1 1 calc R
H37B H 0.4146 -0.1853 0.5364 0.063 Uiso 1 1 calc R
H37C H 0.3561 -0.2782 0.5028 0.063 Uiso 1 1 calc R
C38 C 0.5200(14) -0.1818(15) 0.4127(8) 0.048(4) Uani 1 1 d .
H38A H 0.5219 -0.2578 0.4132 0.072 Uiso 1 1 calc R
H38B H 0.5776 -0.1546 0.4378 0.072 Uiso 1 1 calc R
H38C H 0.5317 -0.1570 0.3734 0.072 Uiso 1 1 calc R
N1 N 0.2670(9) 0.0961(8) 0.2573(5) 0.025(2) Uani 1 1 d .
N2 N 0.0150(9) 0.0933(8) 0.3934(5) 0.024(2) Uani 1 1 d .
N3 N 0.2766(11) -0.1500(10) 0.3909(5) 0.029(3) Uani 1 1 d .
Si1 Si 0.3825(3) -0.1357(3) 0.43930(16) 0.0255(7) Uani 1 1 d .
Si2 Si 0.2335(3) -0.2721(3) 0.37267(15) 0.0230(7) Uani 1 1 d .
Th01 Th 0.19438(3) 0.00130(3) 0.351935(13) 0.01631(13) Uani 1 1 d .
K1 K 0.0657(3) 0.2276(2) 0.28608(14) 0.0338(7) Uani 1 1 d .

loop_
_atom_site_aniso_label
_atom_site_aniso_U_11
_atom_site_aniso_U_22
_atom_site_aniso_U_33
_atom_site_aniso_U_23
_atom_site_aniso_U_13
_atom_site_aniso_U_12
C1 0.024(5) 0.020(5) 0.020(5) -0.001(6) 0.007(4) -0.001(6)
C2 0.030(7) 0.029(7) 0.027(7) -0.002(6) 0.007(6) 0.009(6)
C3 0.018(5) 0.025(5) 0.028(5) 0.004(7) 0.004(4) 0.004(7)
C4 0.022(6) 0.026(6) 0.026(6) 0.006(5) 0.001(5) 0.002(5)
C5 0.022(7) 0.032(7) 0.031(7) 0.004(5) 0.002(6) -0.004(5)
C6 0.022(7) 0.033(7) 0.046(8) 0.001(6) -0.006(6) -0.003(6)
C7 0.033(8) 0.028(6) 0.039(7) 0.004(6) 0.002(6) -0.006(6)
C8 0.017(6) 0.022(6) 0.034(7) 0.002(5) -0.006(5) -0.004(5)
C9 0.024(7) 0.042(8) 0.016(6) 0.005(6) 0.000(5) 0.001(6)
C10 0.026(7) 0.024(6) 0.031(7) 0.001(5) -0.001(6) 0.004(5)
C11 0.039(8) 0.028(7) 0.034(8) -0.003(6) -0.012(6) 0.007(6)
C12 0.043(9) 0.020(6) 0.046(8) 0.003(6) -0.010(7) -0.003(6)
C13 0.030(7) 0.030(7) 0.034(7) 0.013(6) -0.009(6) -0.003(6)
C14 0.038(8) 0.027(6) 0.021(6) -0.004(5) 0.008(6) 0.004(6)
C15 0.046(9) 0.039(8) 0.021(6) -0.003(6) -0.002(6) 0.004(7)
C16 0.043(9) 0.024(7) 0.044(8) -0.013(6) 0.011(7) 0.007(6)
C17 0.026(7) 0.023(6) 0.028(6) 0.004(5) 0.006(6) 0.003(5)
C18 0.026(5) 0.016(5) 0.024(5) 0.000(6) 0.005(4) 0.003(6)
C19 0.029(7) 0.021(6) 0.028(7) -0.001(5) 0.013(6) -0.007(5)
C20 0.021(5) 0.022(5) 0.023(5) -0.001(6) 0.004(4) -0.001(6)
C21 0.016(6) 0.032(7) 0.034(7) 0.007(5) -0.002(5) 0.000(5)
C22 0.026(7) 0.058(9) 0.035(7) 0.000(7) 0.003(6) 0.008(7)
C23 0.034(8) 0.046(9) 0.049(9) 0.008(7) -0.009(7) -0.014(7)
C24 0.026(6) 0.019(6) 0.027(6) 0.001(4) -0.004(5) 0.000(4)
C25 0.033(8) 0.020(6) 0.050(9) 0.002(6) -0.007(7) -0.001(5)
C26 0.037(8) 0.025(6) 0.042(8) -0.003(6) -0.012(7) -0.002(6)
C27 0.041(8) 0.024(6) 0.035(7) -0.005(6) -0.008(6) -0.003(6)
C28 0.032(7) 0.015(6) 0.030(6) 0.000(4) -0.006(6) 0.002(4)
C29 0.019(6) 0.031(9) 0.026(6) 0.004(5) 0.000(4) 0.000(5)
C30 0.028(7) 0.030(7) 0.020(6) -0.004(5) 0.000(5) 0.005(5)
C31 0.049(9) 0.046(8) 0.020(6) -0.002(6) -0.003(6) -0.001(7)
C32 0.043(9) 0.047(9) 0.034(8) -0.013(7) 0.002(7) 0.010(7)
C33 0.038(9) 0.023(7) 0.063(11) -0.004(7) 0.018(8) -0.003(6)
C34 0.039(9) 0.033(7) 0.039(8) -0.001(6) 0.004(7) -0.008(6)
C35 0.053(10) 0.021(6) 0.041(8) 0.002(6) -0.007(7) -0.004(7)
C36 0.042(7) 0.022(5) 0.038(6) 0.000(7) -0.016(5) -0.001(8)
C37 0.052(10) 0.040(8) 0.034(8) 0.010(7) -0.012(7) 0.000(7)
C38 0.038(9) 0.062(11) 0.044(9) -0.016(8) -0.009(7) 0.018(8)
N1 0.023(6) 0.027(5) 0.025(5) 0.002(4) -0.001(4) 0.002(4)
N2 0.025(6) 0.018(5) 0.029(6) 0.004(4) -0.002(5) 0.002(4)
N3 0.032(6) 0.033(6) 0.023(5) 0.003(5) -0.003(5) 0.010(5)
Si1 0.0288(18) 0.0215(16) 0.0261(16) 0.0002(13) -0.0035(15) 0.0043(13)
Si2 0.0265(17) 0.0154(14) 0.0270(17) 0.0019(13) -0.0005(14) 0.0006(13)
Th01 0.01680(19) 0.01547(18) 0.01665(18) 0.0011(2) -0.00069(12) 0.0012(2)
K1 0.0380(17) 0.0223(13) 0.0410(16) 0.0033(12) -0.0073(14) 0.0034(12)

loop_
_atom_type_symbol
_atom_type_description
_atom_type_scat_dispersion_real
_atom_type_scat_dispersion_imag
_atom_type_scat_source
C C 0.0181 0.0091 'International Tables Vol C Tables 4.2.6.8 and 6.1.1.4'
H H 0.0000 0.0000 'International Tables Vol C Tables 4.2.6.8 and 6.1.1.4'
N N 0.0311 0.0180 'International Tables Vol C Tables 4.2.6.8 and 6.1.1.4'
Si Si 0.2541 0.3302 'International Tables Vol C Tables 4.2.6.8 and 6.1.1.4'
Th Th -4.1491 12.3296 'International Tables Vol C Tables 4.2.6.8 and 6.1.1.4'
K K 0.3868 1.0657 'International Tables Vol C Tables 4.2.6.8 and 6.1.1.4'

loop_
_geom_angle_atom_site_label_1
_geom_angle_atom_site_label_2
_geom_angle_atom_site_label_3
_geom_angle
_geom_angle_site_symmetry_1
_geom_angle_site_symmetry_3
N1 C1 C2 110.6(11) . .
N1 C1 C30 120.5(11) . .
C2 C1 C30 128.5(13) . .
N1 C1 Th01 70.6(6) . .
C2 C1 Th01 80.1(7) . .
C30 C1 Th01 121.8(7) . .
C1 C2 C3 106.2(12) . .
C1 C2 Th01 71.6(7) . .
C3 C2 Th01 76.2(7) . .
C1 C2 H2 126.9 . .
C3 C2 H2 126.9 . .
Th01 C2 H2 117.4 . .
C4 C3 C2 106.8(11) . .
C4 C3 Th01 71.0(7) . .
C2 C3 Th01 75.6(7) . .
C4 C3 H3 126.6 . .
C2 C3 H3 126.6 . .
Th01 C3 H3 118.8 . .
N1 C4 C3 110.5(12) . .
N1 C4 C5 120.8(11) . .
C3 C4 C5 128.1(12) . .
N1 C4 Th01 70.9(7) . .
C3 C4 Th01 80.8(7) . .
C5 C4 Th01 122.2(9) . .
C4 C5 C6 109.7(12) . .
C4 C5 C8 111.7(11) . .
C6 C5 C8 108.9(12) . .
C4 C5 C7 107.5(11) . .
C6 C5 C7 108.9(11) . .
C8 C5 C7 110.1(11) . .
C5 C6 H6A 109.5 . .
C5 C6 H6B 109.5 . .
H6A C6 H6B 109.5 . .
C5 C6 H6C 109.5 . .
H6A C6 H6C 109.5 . .
H6B C6 H6C 109.5 . .
C5 C7 H7A 109.5 . .
C5 C7 H7B 109.5 . .
H7A C7 H7B 109.5 . .
C5 C7 H7C 109.5 . .
H7A C7 H7C 109.5 . .
H7B C7 H7C 109.5 . .
C13 C8 C9 122.9(13) . .
C13 C8 C5 116.8(12) . .
C9 C8 C5 120.2(12) . .
C8 C9 C10 113.6(13) . .
C8 C9 Th01 123.3(10) . .
C10 C9 Th01 123.0(10) . .
C8 C9 K1 99.2(8) . .
C10 C9 K1 100.9(9) . .
Th01 C9 K1 74.4(3) . .
C11 C10 C9 122.6(13) . .
C11 C10 C14 116.3(12) . .
C9 C10 C14 121.0(12) . .
C12 C11 C10 121.5(14) . .
C12 C11 H11 119.3 . .
C10 C11 H11 119.3 . .
C11 C12 C13 118.7(13) . .
C11 C12 H12 120.6 . .
C13 C12 H12 120.6 . .
C12 C13 C8 120.7(13) . .
C12 C13 H13 119.6 . .
C8 C13 H13 119.6 . .
C17 C14 C10 111.3(10) . .
C17 C14 C15 109.0(11) . .
C10 C14 C15 110.3(12) . .
C17 C14 C16 107.1(12) . .
C10 C14 C16 111.4(11) . .
C15 C14 C16 107.7(11) . .
C14 C15 H15A 109.5 . .
C14 C15 H15B 109.5 . .
H15A C15 H15B 109.5 . .
C14 C15 H15C 109.5 . .
H15A C15 H15C 109.5 . .
H15B C15 H15C 109.5 . .
C14 C16 H16A 109.5 . .
C14 C16 H16B 109.5 . .
H16A C16 H16B 109.5 . .
C14 C16 H16C 109.5 . .
H16A C16 H16C 109.5 . .
H16B C16 H16C 109.5 . .
C18 C17 N2 109.6(11) . .
C18 C17 C14 129.9(12) . .
N2 C17 C14 119.8(11) . .
C18 C17 Th01 80.5(7) . .
N2 C17 Th01 71.2(7) . .
C14 C17 Th01 122.1(9) . .
C17 C18 C19 108.1(12) . .
C17 C18 Th01 71.4(7) . .
C19 C18 Th01 76.7(7) . .
C17 C18 H18 126.0 . .
C19 C18 H18 126.0 . .
Th01 C18 H18 117.9 . .
C20 C19 C18 105.2(11) . .
C20 C19 Th01 70.9(7) . .
C18 C19 Th01 75.2(7) . .
C20 C19 H19 127.4 . .
C18 C19 H19 127.4 . .
Th01 C19 H19 118.6 . .
N2 C20 C19 111.2(11) . .
N2 C20 C21 120.6(11) . .
C19 C20 C21 127.6(13) . .
N2 C20 Th01 71.1(6) . .
C19 C20 Th01 80.7(7) . .
C21 C20 Th01 121.7(7) . .
C20 C21 C24 111.3(10) . .
C20 C21 C23 110.5(11) . .
C24 C21 C23 109.6(12) . .
C20 C21 C22 106.7(12) . .
C24 C21 C22 111.3(11) . .
C23 C21 C22 107.4(12) . .
C21 C22 H22A 109.5 . .
C21 C22 H22B 109.5 . .
H22A C22 H22B 109.5 . .
C21 C22 H22C 109.5 . .
H22A C22 H22C 109.5 . .
H22B C22 H22C 109.5 . .
C21 C23 H23A 109.5 . .
C21 C23 H23B 109.5 . .
H23A C23 H23B 109.5 . .
C21 C23 H23C 109.5 . .
H23A C23 H23C 109.5 . .
H23B C23 H23C 109.5 . .
C25 C24 C29 122.1(13) . .
C25 C24 C21 116.5(12) . .
C29 C24 C21 121.2(11) . .
C26 C25 C24 121.2(14) . .
C26 C25 K1 70.5(8) . 4_545
C24 C25 K1 90.5(8) . 4_545
C26 C25 H25 119.4 . .
C24 C25 H25 119.4 . .
K1 C25 H25 109.3 4_545 .
C27 C26 C25 118.4(14) . .
C27 C26 K1 81.8(9) . 4_545
C25 C26 K1 84.3(9) . 4_545
C27 C26 H26 120.8 . .
C25 C26 H26 120.8 . .
K1 C26 H26 103.7 4_545 .
C26 C27 C28 121.7(14) . .
C26 C27 K1 73.0(9) . 4_545
C28 C27 K1 91.4(8) . 4_545
C26 C27 H27 119.1 . .
C28 C27 H27 119.1 . .
K1 C27 H27 106.0 4_545 .
C27 C28 C29 122.4(13) . .
C27 C28 C30 116.3(12) . .
C29 C28 C30 121.1(11) . .
C27 C28 K1 65.1(8) . 4_545
C29 C28 K1 87.5(8) . 4_545
C30 C28 K1 114.2(7) . 4_545
C28 C29 C24 114.1(11) . .
C28 C29 Th01 123.4(9) . .
C24 C29 Th01 122.4(8) . .
C28 C29 K1 99.4(8) . .
C24 C29 K1 97.9(7) . .
Th01 C29 K1 75.4(3) . .
C1 C30 C28 110.7(10) . .
C1 C30 C32 109.6(12) . .
C28 C30 C32 109.9(12) . .
C1 C30 C31 106.9(11) . .
C28 C30 C31 111.3(11) . .
C32 C30 C31 108.4(11) . .
C30 C31 H31A 109.5 . .
C30 C31 H31B 109.5 . .
H31A C31 H31B 109.5 . .
C30 C31 H31C 109.5 . .
H31A C31 H31C 109.5 . .
H31B C31 H31C 109.5 . .
C30 C32 H32A 109.5 . .
C30 C32 H32B 109.5 . .
H32A C32 H32B 109.5 . .
C30 C32 H32C 109.5 . .
H32A C32 H32C 109.5 . .
H32B C32 H32C 109.5 . .
Si2 C33 H33A 109.5 . .
Si2 C33 H33B 109.5 . .
H33A C33 H33B 109.5 . .
Si2 C33 H33C 109.5 . .
H33A C33 H33C 109.5 . .
H33B C33 H33C 109.5 . .
Si2 C34 H34A 109.5 . .
Si2 C34 H34B 109.5 . .
H34A C34 H34B 109.5 . .
Si2 C34 H34C 109.5 . .
H34A C34 H34C 109.5 . .
H34B C34 H34C 109.5 . .
Si2 C35 H35A 109.5 . .
Si2 C35 H35B 109.5 . .
H35A C35 H35B 109.5 . .
Si2 C35 H35C 109.5 . .
H35A C35 H35C 109.5 . .
H35B C35 H35C 109.5 . .
Si1 C36 H36A 109.5 . .
Si1 C36 H36B 109.5 . .
H36A C36 H36B 109.5 . .
Si1 C36 H36C 109.5 . .
H36A C36 H36C 109.5 . .
H36B C36 H36C 109.5 . .
Si1 C37 H37A 109.5 . .
Si1 C37 H37B 109.5 . .
H37A C37 H37B 109.5 . .
Si1 C37 H37C 109.5 . .
H37A C37 H37C 109.5 . .
H37B C37 H37C 109.5 . .
Si1 C38 H38A 109.5 . .
Si1 C38 H38B 109.5 . .
H38A C38 H38B 109.5 . .
Si1 C38 H38C 109.5 . .
H38A C38 H38C 109.5 . .
H38B C38 H38C 109.5 . .
C4 N1 C1 105.7(10) . .
C4 N1 Th01 79.9(7) . .
C1 N1 Th01 80.2(6) . .
C4 N1 K1 121.6(8) . .
C1 N1 K1 122.9(8) . .
Th01 N1 K1 78.8(3) . .
C20 N2 C17 105.8(10) . .
C20 N2 Th01 79.9(7) . .
C17 N2 Th01 79.2(7) . .
C20 N2 K1 120.8(8) . .
C17 N2 K1 122.6(8) . .
Th01 N2 K1 78.1(3) . .
Si2 N3 Si1 119.4(7) . .
Si2 N3 Th01 122.0(6) . .
Si1 N3 Th01 118.6(7) . .
N3 Si1 C36 110.5(6) . .
N3 Si1 C37 112.9(7) . .
C36 Si1 C37 105.7(7) . .
N3 Si1 C38 114.9(7) . .
C36 Si1 C38 105.4(8) . .
C37 Si1 C38 106.7(8) . .
N3 Si2 C34 113.9(6) . .
N3 Si2 C35 109.9(6) . .
C34 Si2 C35 106.0(7) . .
N3 Si2 C33 112.3(7) . .
C34 Si2 C33 107.2(7) . .
C35 Si2 C33 107.2(8) . .
N3 Th01 N1 123.4(4) . .
N3 Th01 N2 125.0(4) . .
N1 Th01 N2 111.6(3) . .
N3 Th01 C29 118.6(4) . .
N1 Th01 C29 72.7(4) . .
N2 Th01 C29 74.0(4) . .
N3 Th01 C9 121.8(5) . .
N1 Th01 C9 74.1(4) . .
N2 Th01 C9 73.4(4) . .
C29 Th01 C9 119.6(4) . .
N3 Th01 C17 105.8(4) . .
N1 Th01 C17 126.4(3) . .
N2 Th01 C17 29.6(4) . .
C29 Th01 C17 103.1(4) . .
C9 Th01 C17 61.9(4) . .
N3 Th01 C20 105.2(4) . .
N1 Th01 C20 125.4(3) . .
N2 Th01 C20 28.9(4) . .
C29 Th01 C20 62.4(3) . .
C9 Th01 C20 102.0(4) . .
C17 Th01 C20 46.7(4) . .
N3 Th01 C4 105.1(4) . .
N1 Th01 C4 29.2(4) . .
N2 Th01 C4 125.5(4) . .
C29 Th01 C4 101.6(4) . .
C9 Th01 C4 62.0(4) . .
C17 Th01 C4 123.8(4) . .
C20 Th01 C4 149.7(4) . .
N3 Th01 C1 102.8(4) . .
N1 Th01 C1 29.2(4) . .
N2 Th01 C1 126.4(3) . .
C29 Th01 C1 61.7(4) . .
C9 Th01 C1 102.8(4) . .
C17 Th01 C1 151.4(4) . .
C20 Th01 C1 124.1(3) . .
C4 Th01 C1 46.6(4) . .
N3 Th01 C18 79.4(4) . .
N1 Th01 C18 154.5(4) . .
N2 Th01 C18 47.9(3) . .
C29 Th01 C18 108.4(4) . .
C9 Th01 C18 84.0(4) . .
C17 Th01 C18 28.1(4) . .
C20 Th01 C18 46.3(3) . .
C4 Th01 C18 142.9(4) . .
C1 Th01 C18 169.8(3) . .
N3 Th01 C2 76.6(4) . .
N1 Th01 C2 48.2(4) . .
N2 Th01 C2 154.6(4) . .
C29 Th01 C2 83.9(4) . .
C9 Th01 C2 108.3(4) . .
C17 Th01 C2 169.8(4) . .
C20 Th01 C2 142.9(4) . .
C4 Th01 C2 46.6(4) . .
C1 Th01 C2 28.3(4) . .
C18 Th01 C2 156.0(4) . .
N3 Th01 C3 78.1(4) . .
N1 Th01 C3 48.0(3) . .
N2 Th01 C3 153.5(4) . .
C29 Th01 C3 108.0(3) . .
C9 Th01 C3 83.5(4) . .
C17 Th01 C3 141.8(4) . .
C20 Th01 C3 170.3(3) . .
C4 Th01 C3 28.2(4) . .
C1 Th01 C3 46.3(3) . .
C18 Th01 C3 143.2(3) . .
C2 Th01 C3 28.2(4) . .
N1 K1 C26 112.1(4) . 4
N1 K1 N2 91.6(3) . .
C26 K1 N2 113.2(4) 4 .
N1 K1 C27 136.9(4) . 4
C26 K1 C27 25.2(4) 4 4
N2 K1 C27 102.8(3) . 4
N1 K1 C29 60.5(3) . .
C26 K1 C29 169.1(4) 4 .
N2 K1 C29 61.2(3) . .
C27 K1 C29 159.5(4) 4 .
N1 K1 C25 101.3(4) . 4
C26 K1 C25 25.3(4) 4 4
N2 K1 C25 138.0(4) . 4
C27 K1 C25 43.2(4) 4 4
C29 K1 C25 157.0(4) . 4
N1 K1 C9 60.9(3) . .
C26 K1 C9 78.5(4) 4 .
N2 K1 C9 60.1(3) . .
C27 K1 C9 91.6(4) 4 .
C29 K1 C9 90.7(4) . .
C25 K1 C9 91.8(4) 4 .
N1 K1 C35 115.2(4) . 4
C26 K1 C35 107.4(4) 4 4
N2 K1 C35 116.9(4) . 4
C27 K1 C35 94.2(4) 4 4
C29 K1 C35 83.3(3) . 4
C25 K1 C35 93.5(4) 4 4
C9 K1 C35 174.0(4) . 4
N1 K1 C28 149.3(3) . 4
C26 K1 C28 42.4(4) 4 4
N2 K1 C28 113.2(3) . 4
C27 K1 C28 23.5(3) 4 4
C29 K1 C28 147.3(3) . 4
C25 K1 C28 48.1(4) 4 4
C9 K1 C28 115.1(4) . 4
C35 K1 C28 70.7(3) 4 4
N1 K1 Th01 45.8(2) . .
C26 K1 Th01 123.7(3) 4 .
N2 K1 Th01 45.8(2) . .
C27 K1 Th01 133.2(3) 4 .
C29 K1 Th01 45.5(2) . .
C25 K1 Th01 132.5(3) 4 .
C9 K1 Th01 45.2(3) . .
C35 K1 Th01 128.9(3) 4 .
C28 K1 Th01 154.1(2) 4 .

loop_
_geom_bond_atom_site_label_1
_geom_bond_atom_site_label_2
_geom_bond_distance
_geom_bond_site_symmetry_2
C1 N1 1.382(18) .
C1 C2 1.392(19) .
C1 C30 1.512(17) .
C1 Th01 2.788(10) .
C2 C3 1.41(2) .
C2 Th01 2.894(13) .
C2 H2 0.9500 .
C3 C4 1.390(19) .
C3 Th01 2.903(10) .
C3 H3 0.9500 .
C4 N1 1.379(17) .
C4 C5 1.493(19) .
C4 Th01 2.781(13) .
C5 C6 1.532(19) .
C5 C8 1.538(19) .
C5 C7 1.541(19) .
C6 H6A 0.9800 .
C6 H6B 0.9800 .
C6 H6C 0.9800 .
C7 H7A 0.9800 .
C7 H7B 0.9800 .
C7 H7C 0.9800 .
C8 C13 1.398(19) .
C8 C9 1.430(19) .
C9 C10 1.425(19) .
C9 Th01 2.691(16) .
C9 K1 3.298(14) .
C10 C11 1.390(19) .
C10 C14 1.520(19) .
C11 C12 1.37(2) .
C11 H11 0.9500 .
C12 C13 1.38(2) .
C12 H12 0.9500 .
C13 H13 0.9500 .
C14 C17 1.505(19) .
C14 C15 1.534(19) .
C14 C16 1.554(19) .
C15 H15A 0.9800 .
C15 H15B 0.9800 .
C15 H15C 0.9800 .
C16 H16A 0.9800 .
C16 H16B 0.9800 .
C16 H16C 0.9800 .
C17 C18 1.380(18) .
C17 N2 1.394(17) .
C17 Th01 2.776(13) .
C18 C19 1.406(19) .
C18 Th01 2.888(10) .
C18 H18 0.9500 .
C19 C20 1.400(19) .
C19 Th01 2.906(12) .
C19 H19 0.9500 .
C20 N2 1.368(18) .
C20 C21 1.519(17) .
C20 Th01 2.783(11) .
C21 C24 1.522(18) .
C21 C23 1.538(19) .
C21 C22 1.55(2) .
C22 H22A 0.9800 .
C22 H22B 0.9800 .
C22 H22C 0.9800 .
C23 H23A 0.9800 .
C23 H23B 0.9800 .
C23 H23C 0.9800 .
C24 C25 1.388(19) .
C24 C29 1.447(18) .
C25 C26 1.39(2) .
C25 K1 3.251(14) 4_545
C25 H25 0.9500 .
C26 C27 1.37(2) .
C26 K1 3.079(15) 4_545
C26 H26 0.9500 .
C27 C28 1.400(19) .
C27 K1 3.188(15) 4_545
C27 H27 0.9500 .
C28 C29 1.417(18) .
C28 C30 1.530(19) .
C28 K1 3.512(12) 4_545
C29 Th01 2.693(12) .
C29 K1 3.239(13) .
C30 C32 1.529(19) .
C30 C31 1.542(19) .
C31 H31A 0.9800 .
C31 H31B 0.9800 .
C31 H31C 0.9800 .
C32 H32A 0.9800 .
C32 H32B 0.9800 .
C32 H32C 0.9800 .
C33 Si2 1.875(16) .
C33 H33A 0.9800 .
C33 H33B 0.9800 .
C33 H33C 0.9800 .
C34 Si2 1.869(15) .
C34 H34A 0.9800 .
C34 H34B 0.9800 .
C34 H34C 0.9800 .
C35 Si2 1.863(16) .
C35 H35A 0.9800 .
C35 H35B 0.9800 .
C35 H35C 0.9800 .
C36 Si1 1.861(16) .
C36 H36A 0.9800 .
C36 H36B 0.9800 .
C36 H36C 0.9800 .
C37 Si1 1.866(16) .
C37 H37A 0.9800 .
C37 H37B 0.9800 .
C37 H37C 0.9800 .
C38 Si1 1.888(17) .
C38 H38A 0.9800 .
C38 H38B 0.9800 .
C38 H38C 0.9800 .
N1 Th01 2.669(11) .
N1 K1 3.064(11) .
N2 Th01 2.675(11) .
N2 K1 3.100(11) .
N3 Si2 1.713(13) .
N3 Si1 1.726(12) .
N3 Th01 2.375(12) .
K1 C26 3.079(15) 4
K1 C27 3.188(15) 4
K1 C25 3.251(14) 4
K1 C35 3.340(16) 4
K1 C28 3.512(12) 4

loop_
_geom_torsion_atom_site_label_1
_geom_torsion_atom_site_label_2
_geom_torsion_atom_site_label_3
_geom_torsion_atom_site_label_4
_geom_torsion
_geom_torsion_site_symmetry_1
_geom_torsion_site_symmetry_4
N1 C1 C2 C3 -4.3(14) . .
C30 C1 C2 C3 168.0(11) . .
Th01 C1 C2 C3 -69.1(9) . .
N1 C1 C2 Th01 64.8(8) . .
C30 C1 C2 Th01 -123.0(13) . .
C1 C2 C3 C4 1.2(14) . .
Th01 C2 C3 C4 -64.7(8) . .
C1 C2 C3 Th01 65.8(8) . .
C2 C3 C4 N1 2.3(14) . .
Th01 C3 C4 N1 -65.5(9) . .
C2 C3 C4 C5 -168.3(12) . .
Th01 C3 C4 C5 124.0(14) . .
C2 C3 C4 Th01 67.7(9) . .
N1 C4 C5 C6 -162.3(12) . .
C3 C4 C5 C6 7.3(19) . .
Th01 C4 C5 C6 112.0(11) . .
N1 C4 C5 C8 76.8(15) . .
C3 C4 C5 C8 -113.5(14) . .
Th01 C4 C5 C8 -8.9(15) . .
N1 C4 C5 C7 -44.1(16) . .
C3 C4 C5 C7 125.6(14) . .
Th01 C4 C5 C7 -129.8(10) . .
C4 C5 C8 C13 -178.5(11) . .
C6 C5 C8 C13 60.1(15) . .
C7 C5 C8 C13 -59.2(15) . .
C4 C5 C8 C9 5.8(17) . .
C6 C5 C8 C9 -115.6(13) . .
C7 C5 C8 C9 125.1(13) . .
C13 C8 C9 C10 1.0(19) . .
C5 C8 C9 C10 176.4(12) . .
C13 C8 C9 Th01 -175.5(10) . .
C5 C8 C9 Th01 -0.1(17) . .
C13 C8 C9 K1 107.2(12) . .
C5 C8 C9 K1 -77.4(12) . .
C8 C9 C10 C11 0.1(19) . .
Th01 C9 C10 C11 176.6(10) . .
K1 C9 C10 C11 -105.0(13) . .
C8 C9 C10 C14 -176.1(12) . .
Th01 C9 C10 C14 0.4(17) . .
K1 C9 C10 C14 78.8(12) . .
C9 C10 C11 C12 -1(2) . .
C14 C10 C11 C12 175.1(13) . .
C10 C11 C12 C13 1(2) . .
C11 C12 C13 C8 0(2) . .
C9 C8 C13 C12 -1(2) . .
C5 C8 C13 C12 -176.5(13) . .
C11 C10 C14 C17 176.9(12) . .
C9 C10 C14 C17 -6.7(18) . .
C11 C10 C14 C15 -62.1(16) . .
C9 C10 C14 C15 114.4(14) . .
C11 C10 C14 C16 57.4(16) . .
C9 C10 C14 C16 -126.1(13) . .
C10 C14 C17 C18 115.6(15) . .
C15 C14 C17 C18 -6(2) . .
C16 C14 C17 C18 -122.4(15) . .
C10 C14 C17 N2 -75.5(16) . .
C15 C14 C17 N2 162.7(12) . .
C16 C14 C17 N2 46.4(16) . .
C10 C14 C17 Th01 10.0(15) . .
C15 C14 C17 Th01 -111.9(11) . .
C16 C14 C17 Th01 131.9(10) . .
N2 C17 C18 C19 -2.5(14) . .
C14 C17 C18 C19 167.3(13) . .
Th01 C17 C18 C19 -68.5(9) . .
N2 C17 C18 Th01 66.0(9) . .
C14 C17 C18 Th01 -124.2(15) . .
C17 C18 C19 C20 0.0(14) . .
Th01 C18 C19 C20 -65.1(8) . .
C17 C18 C19 Th01 65.0(9) . .
C18 C19 C20 N2 2.6(14) . .
Th01 C19 C20 N2 -65.5(8) . .
C18 C19 C20 C21 -168.8(11) . .
Th01 C19 C20 C21 123.1(12) . .
C18 C19 C20 Th01 68.1(9) . .
N2 C20 C21 C24 74.2(14) . .
C19 C20 C21 C24 -115.1(13) . .
Th01 C20 C21 C24 -11.5(15) . .
N2 C20 C21 C23 -163.8(12) . .
C19 C20 C21 C23 6.9(18) . .
Th01 C20 C21 C23 110.5(12) . .
N2 C20 C21 C22 -47.3(15) . .
C19 C20 C21 C22 123.3(14) . .
Th01 C20 C21 C22 -133.0(10) . .
C20 C21 C24 C25 -174.1(12) . .
C23 C21 C24 C25 63.4(15) . .
C22 C21 C24 C25 -55.2(15) . .
C20 C21 C24 C29 9.7(16) . .
C23 C21 C24 C29 -112.8(13) . .
C22 C21 C24 C29 128.6(13) . .
C29 C24 C25 C26 1(2) . .
C21 C24 C25 C26 -175.2(12) . .
C29 C24 C25 K1 68.3(11) . 4_545
C21 C24 C25 K1 -107.8(10) . 4_545
C24 C25 C26 C27 1(2) . .
K1 C25 C26 C27 -77.5(13) 4_545 .
C24 C25 C26 K1 78.3(12) . 4_545
C25 C26 C27 C28 -2(2) . .
K1 C26 C27 C28 -80.8(13) 4_545 .
C25 C26 C27 K1 78.9(13) . 4_545
C26 C27 C28 C29 1(2) . .
K1 C27 C28 C29 -69.4(12) 4_545 .
C26 C27 C28 C30 176.7(13) . .
K1 C27 C28 C30 105.9(10) 4_545 .
C26 C27 C28 K1 70.8(13) . 4_545
C27 C28 C29 C24 0.3(18) . .
C30 C28 C29 C24 -174.8(10) . .
K1 C28 C29 C24 -57.9(10) 4_545 .
C27 C28 C29 Th01 178.6(9) . .
C30 C28 C29 Th01 3.4(16) . .
K1 C28 C29 Th01 120.3(7) 4_545 .
C27 C28 C29 K1 -102.9(12) . .
C30 C28 C29 K1 82.0(11) . .
K1 C28 C29 K1 -161.1(3) 4_545 .
C25 C24 C29 C28 -1.4(18) . .
C21 C24 C29 C28 174.5(11) . .
C25 C24 C29 Th01 -179.7(9) . .
C21 C24 C29 Th01 -3.8(15) . .
C25 C24 C29 K1 102.6(11) . .
C21 C24 C29 K1 -81.4(11) . .
N1 C1 C30 C28 -71.6(14) . .
C2 C1 C30 C28 116.8(13) . .
Th01 C1 C30 C28 13.3(15) . .
N1 C1 C30 C32 167.0(11) . .
C2 C1 C30 C32 -4.6(18) . .
Th01 C1 C30 C32 -108.1(12) . .
N1 C1 C30 C31 49.7(14) . .
C2 C1 C30 C31 -121.8(14) . .
Th01 C1 C30 C31 134.7(10) . .
C27 C28 C30 C1 173.9(12) . .
C29 C28 C30 C1 -10.7(17) . .
K1 C28 C30 C1 -113.1(10) 4_545 .
C27 C28 C30 C32 -64.9(15) . .
C29 C28 C30 C32 110.5(13) . .
K1 C28 C30 C32 8.1(13) 4_545 .
C27 C28 C30 C31 55.1(15) . .
C29 C28 C30 C31 -129.5(12) . .
K1 C28 C30 C31 128.1(9) 4_545 .
C3 C4 N1 C1 -4.8(13) . .
C5 C4 N1 C1 166.6(11) . .
Th01 C4 N1 C1 -76.7(8) . .
C3 C4 N1 Th01 71.9(9) . .
C5 C4 N1 Th01 -116.8(11) . .
C3 C4 N1 K1 141.9(8) . .
C5 C4 N1 K1 -46.7(15) . .
Th01 C4 N1 K1 70.1(6) . .
C2 C1 N1 C4 5.6(13) . .
C30 C1 N1 C4 -167.4(10) . .
Th01 C1 N1 C4 76.5(8) . .
C2 C1 N1 Th01 -70.9(9) . .
C30 C1 N1 Th01 116.1(10) . .
C2 C1 N1 K1 -140.6(8) . .
C30 C1 N1 K1 46.4(13) . .
Th01 C1 N1 K1 -69.7(6) . .
C19 C20 N2 C17 -4.1(14) . .
C21 C20 N2 C17 168.0(11) . .
Th01 C20 N2 C17 -75.7(8) . .
C19 C20 N2 Th01 71.6(9) . .
C21 C20 N2 Th01 -116.4(10) . .
C19 C20 N2 K1 141.0(8) . .
C21 C20 N2 K1 -46.9(13) . .
Th01 C20 N2 K1 69.5(6) . .
C18 C17 N2 C20 4.0(14) . .
C14 C17 N2 C20 -166.9(11) . .
Th01 C17 N2 C20 76.2(8) . .
C18 C17 N2 Th01 -72.2(9) . .
C14 C17 N2 Th01 116.9(11) . .
C18 C17 N2 K1 -140.3(8) . .
C14 C17 N2 K1 48.7(15) . .
Th01 C17 N2 K1 -68.2(6) . .
Si2 N3 Si1 C36 -173.5(7) . .
Th01 N3 Si1 C36 6.2(9) . .
Si2 N3 Si1 C37 -55.4(10) . .
Th01 N3 Si1 C37 124.3(8) . .
Si2 N3 Si1 C38 67.4(11) . .
Th01 N3 Si1 C38 -112.9(9) . .
Si1 N3 Si2 C34 65.2(10) . .
Th01 N3 Si2 C34 -114.4(8) . .
Si1 N3 Si2 C35 -176.1(8) . .
Th01 N3 Si2 C35 4.2(10) . .
Si1 N3 Si2 C33 -56.9(11) . .
Th01 N3 Si2 C33 123.4(8) . .
Si2 N3 Th01 N1 -92.3(8) . .
Si1 N3 Th01 N1 88.1(7) . .
Si2 N3 Th01 N2 85.0(8) . .
Si1 N3 Th01 N2 -94.6(8) . .
Si2 N3 Th01 C29 -4.9(9) . .
Si1 N3 Th01 C29 175.5(6) . .
Si2 N3 Th01 C9 176.5(7) . .
Si1 N3 Th01 C9 -3.2(8) . .
Si2 N3 Th01 C17 110.1(7) . .
Si1 N3 Th01 C17 -69.5(8) . .
Si2 N3 Th01 C20 61.6(8) . .
Si1 N3 Th01 C20 -118.1(7) . .
Si2 N3 Th01 C4 -117.5(7) . .
Si1 N3 Th01 C4 62.9(7) . .
Si2 N3 Th01 C1 -69.5(8) . .
Si1 N3 Th01 C1 110.9(7) . .
Si2 N3 Th01 C18 100.4(8) . .
Si1 N3 Th01 C18 -79.3(7) . .
Si2 N3 Th01 C2 -80.2(7) . .
Si1 N3 Th01 C2 100.2(7) . .
Si2 N3 Th01 C3 -109.0(8) . .
Si1 N3 Th01 C3 71.3(7) . .
C4 N1 Th01 N3 -57.4(8) . .
C1 N1 Th01 N3 50.7(8) . .
K1 N1 Th01 N3 177.3(4) . .
C4 N1 Th01 N2 125.0(7) . .
C1 N1 Th01 N2 -126.9(7) . .
K1 N1 Th01 N2 -0.3(4) . .
C4 N1 Th01 C29 -170.7(8) . .
C1 N1 Th01 C29 -62.6(7) . .
K1 N1 Th01 C29 64.0(3) . .
C4 N1 Th01 C9 60.6(8) . .
C1 N1 Th01 C9 168.6(8) . .
K1 N1 Th01 C9 -64.7(3) . .
C4 N1 Th01 C17 95.5(8) . .
C1 N1 Th01 C17 -156.4(7) . .
K1 N1 Th01 C17 -29.8(5) . .
C4 N1 Th01 C20 154.1(7) . .
C1 N1 Th01 C20 -97.8(7) . .
K1 N1 Th01 C20 28.8(5) . .
C1 N1 Th01 C4 108.1(10) . .
K1 N1 Th01 C4 -125.3(8) . .
C4 N1 Th01 C1 -108.1(10) . .
K1 N1 Th01 C1 126.6(7) . .
C4 N1 Th01 C18 92.7(10) . .
C1 N1 Th01 C18 -159.2(7) . .
K1 N1 Th01 C18 -32.6(8) . .
C4 N1 Th01 C2 -73.2(8) . .
C1 N1 Th01 C2 34.8(7) . .
K1 N1 Th01 C2 161.4(5) . .
C4 N1 Th01 C3 -35.0(7) . .
C1 N1 Th01 C3 73.0(7) . .
K1 N1 Th01 C3 -160.4(5) . .
C20 N2 Th01 N3 -52.5(8) . .
C17 N2 Th01 N3 55.8(8) . .
K1 N2 Th01 N3 -177.3(4) . .
C20 N2 Th01 N1 125.0(7) . .
C17 N2 Th01 N1 -126.6(7) . .
K1 N2 Th01 N1 0.3(4) . .
C20 N2 Th01 C29 61.5(7) . .
C17 N2 Th01 C29 169.8(8) . .
K1 N2 Th01 C29 -63.2(3) . .
C20 N2 Th01 C9 -170.1(7) . .
C17 N2 Th01 C9 -61.8(7) . .
K1 N2 Th01 C9 65.1(3) . .
C20 N2 Th01 C17 -108.3(10) . .
K1 N2 Th01 C17 126.9(7) . .
C17 N2 Th01 C20 108.3(10) . .
K1 N2 Th01 C20 -124.7(7) . .
C20 N2 Th01 C4 154.5(7) . .
C17 N2 Th01 C4 -97.2(8) . .
K1 N2 Th01 C4 29.7(5) . .
C20 N2 Th01 C1 96.0(7) . .
C17 N2 Th01 C1 -155.6(7) . .
K1 N2 Th01 C1 -28.7(5) . .
C20 N2 Th01 C18 -73.1(7) . .
C17 N2 Th01 C18 35.3(7) . .
K1 N2 Th01 C18 162.2(5) . .
C20 N2 Th01 C2 92.1(10) . .
C17 N2 Th01 C2 -159.6(9) . .
K1 N2 Th01 C2 -32.7(9) . .
C20 N2 Th01 C3 159.7(7) . .
C17 N2 Th01 C3 -92.0(9) . .
K1 N2 Th01 C3 35.0(8) . .
C28 C29 Th01 N3 -86.9(11) . .
C24 C29 Th01 N3 91.2(10) . .
K1 C29 Th01 N3 -178.6(4) . .
C28 C29 Th01 N1 32.2(10) . .
C24 C29 Th01 N1 -149.7(10) . .
K1 C29 Th01 N1 -59.5(3) . .
C28 C29 Th01 N2 151.5(11) . .
C24 C29 Th01 N2 -30.4(9) . .
K1 C29 Th01 N2 59.8(3) . .
C28 C29 Th01 C9 91.7(10) . .
C24 C29 Th01 C9 -90.1(10) . .
K1 C29 Th01 C9 0.1(5) . .
C28 C29 Th01 C17 156.6(10) . .
C24 C29 Th01 C17 -25.3(10) . .
K1 C29 Th01 C17 64.9(3) . .
C28 C29 Th01 C20 -179.9(12) . .
C24 C29 Th01 C20 -1.7(9) . .
K1 C29 Th01 C20 88.5(4) . .
C28 C29 Th01 C4 27.5(11) . .
C24 C29 Th01 C4 -154.3(9) . .
K1 C29 Th01 C4 -64.1(3) . .
C28 C29 Th01 C1 2.7(9) . .
C24 C29 Th01 C1 -179.2(11) . .
K1 C29 Th01 C1 -89.0(4) . .
C28 C29 Th01 C18 -174.7(10) . .
C24 C29 Th01 C18 3.5(10) . .
K1 C29 Th01 C18 93.6(4) . .
C28 C29 Th01 C2 -15.9(10) . .
C24 C29 Th01 C2 162.3(10) . .
K1 C29 Th01 C2 -107.5(3) . .
C28 C29 Th01 C3 -0.9(11) . .
C24 C29 Th01 C3 177.2(9) . .
K1 C29 Th01 C3 -92.6(4) . .
C8 C9 Th01 N3 87.8(11) . .
C10 C9 Th01 N3 -88.4(12) . .
K1 C9 Th01 N3 178.6(4) . .
C8 C9 Th01 N1 -32.0(10) . .
C10 C9 Th01 N1 151.9(11) . .
K1 C9 Th01 N1 58.8(3) . .
C8 C9 Th01 N2 -150.9(11) . .
C10 C9 Th01 N2 33.0(10) . .
K1 C9 Th01 N2 -60.1(3) . .
C8 C9 Th01 C29 -90.9(11) . .
C10 C9 Th01 C29 93.0(11) . .
K1 C9 Th01 C29 -0.1(5) . .
C8 C9 Th01 C17 179.6(12) . .
C10 C9 Th01 C17 3.4(10) . .
K1 C9 Th01 C17 -89.6(4) . .
C8 C9 Th01 C20 -155.7(10) . .
C10 C9 Th01 C20 28.1(11) . .
K1 C9 Th01 C20 -64.9(3) . .
C8 C9 Th01 C4 -3.2(10) . .
C10 C9 Th01 C4 -179.4(12) . .
K1 C9 Th01 C4 87.6(4) . .
C8 C9 Th01 C1 -26.3(11) . .
C10 C9 Th01 C1 157.5(10) . .
K1 C9 Th01 C1 64.5(3) . .
C8 C9 Th01 C18 161.4(11) . .
C10 C9 Th01 C18 -14.8(11) . .
K1 C9 Th01 C18 -107.8(3) . .
C8 C9 Th01 C2 2.5(12) . .
C10 C9 Th01 C2 -173.6(10) . .
K1 C9 Th01 C2 93.4(4) . .
C8 C9 Th01 C3 16.1(10) . .
C10 C9 Th01 C3 -160.1(11) . .
K1 C9 Th01 C3 106.9(3) . .
C18 C17 Th01 N3 -20.7(9) . .
N2 C17 Th01 N3 -135.3(7) . .
C14 C17 Th01 N3 110.7(10) . .
C18 C17 Th01 N1 -177.4(7) . .
N2 C17 Th01 N1 68.0(8) . .
C14 C17 Th01 N1 -46.0(12) . .
C18 C17 Th01 N2 114.6(11) . .
C14 C17 Th01 N2 -114.0(13) . .
C18 C17 Th01 C29 104.5(8) . .
N2 C17 Th01 C29 -10.0(7) . .
C14 C17 Th01 C29 -124.0(10) . .
C18 C17 Th01 C9 -138.7(9) . .
N2 C17 Th01 C9 106.7(7) . .
C14 C17 Th01 C9 -7.3(10) . .
C18 C17 Th01 C20 75.4(9) . .
N2 C17 Th01 C20 -39.1(7) . .
C14 C17 Th01 C20 -153.1(12) . .
C18 C17 Th01 C4 -141.7(7) . .
N2 C17 Th01 C4 103.8(7) . .
C14 C17 Th01 C4 -10.2(12) . .
C18 C17 Th01 C1 158.5(8) . .
N2 C17 Th01 C1 43.9(12) . .
C14 C17 Th01 C1 -70.1(14) . .
N2 C17 Th01 C18 -114.6(11) . .
C14 C17 Th01 C18 131.5(15) . .
C18 C17 Th01 C2 -123(2) . .
N2 C17 Th01 C2 123(2) . .
C14 C17 Th01 C2 9(3) . .
C18 C17 Th01 C3 -111.5(8) . .
N2 C17 Th01 C3 133.9(7) . .
C14 C17 Th01 C3 19.9(13) . .
N2 C20 Th01 N3 137.7(7) . .
C19 C20 Th01 N3 21.3(9) . .
C21 C20 Th01 N3 -107.4(11) . .
N2 C20 Th01 N1 -69.2(7) . .
C19 C20 Th01 N1 174.5(7) . .
C21 C20 Th01 N1 45.7(12) . .
C19 C20 Th01 N2 -116.3(11) . .
C21 C20 Th01 N2 114.9(13) . .
N2 C20 Th01 C29 -107.6(8) . .
C19 C20 Th01 C29 136.1(9) . .
C21 C20 Th01 C29 7.3(10) . .
N2 C20 Th01 C9 9.7(7) . .
C19 C20 Th01 C9 -106.7(8) . .
C21 C20 Th01 C9 124.6(11) . .
N2 C20 Th01 C17 40.1(7) . .
C19 C20 Th01 C17 -76.3(8) . .
C21 C20 Th01 C17 155.0(13) . .
N2 C20 Th01 C4 -44.1(11) . .
C19 C20 Th01 C4 -160.5(8) . .
C21 C20 Th01 C4 70.7(14) . .
N2 C20 Th01 C1 -104.9(7) . .
C19 C20 Th01 C1 138.7(8) . .
C21 C20 Th01 C1 10.0(13) . .
N2 C20 Th01 C18 79.2(8) . .
C19 C20 Th01 C18 -37.1(7) . .
C21 C20 Th01 C18 -165.9(14) . .
N2 C20 Th01 C2 -134.6(8) . .
C19 C20 Th01 C2 109.0(8) . .
C21 C20 Th01 C2 -19.8(15) . .
N2 C20 Th01 C3 -114(3) . .
C19 C20 Th01 C3 130(2) . .
C21 C20 Th01 C3 1(3) . .
N1 C4 Th01 N3 133.2(7) . .
C3 C4 Th01 N3 17.7(8) . .
C5 C4 Th01 N3 -111.8(10) . .
C3 C4 Th01 N1 -115.5(11) . .
C5 C4 Th01 N1 115.0(13) . .
N1 C4 Th01 N2 -69.4(8) . .
C3 C4 Th01 N2 175.1(7) . .
C5 C4 Th01 N2 45.6(11) . .
N1 C4 Th01 C29 9.1(8) . .
C3 C4 Th01 C29 -106.5(8) . .
C5 C4 Th01 C29 124.0(10) . .
N1 C4 Th01 C9 -108.4(8) . .
C3 C4 Th01 C9 136.1(9) . .
C5 C4 Th01 C9 6.6(9) . .
N1 C4 Th01 C17 -105.5(8) . .
C3 C4 Th01 C17 139.0(7) . .
C5 C4 Th01 C17 9.5(12) . .
N1 C4 Th01 C20 -44.9(12) . .
C3 C4 Th01 C20 -160.5(7) . .
C5 C4 Th01 C20 70.0(13) . .
N1 C4 Th01 C1 39.8(7) . .
C3 C4 Th01 C1 -75.8(8) . .
C5 C4 Th01 C1 154.7(12) . .
N1 C4 Th01 C18 -134.4(7) . .
C3 C4 Th01 C18 110.0(8) . .
C5 C4 Th01 C18 -19.5(13) . .
N1 C4 Th01 C2 79.1(8) . .
C3 C4 Th01 C2 -36.5(7) . .
C5 C4 Th01 C2 -166.0(12) . .
N1 C4 Th01 C3 115.5(11) . .
C5 C4 Th01 C3 -129.5(14) . .
N1 C1 Th01 N3 -138.5(7) . .
C2 C1 Th01 N3 -22.4(9) . .
C30 C1 Th01 N3 107.0(11) . .
C2 C1 Th01 N1 116.1(11) . .
C30 C1 Th01 N1 -114.5(13) . .
N1 C1 Th01 N2 67.5(8) . .
C2 C1 Th01 N2 -176.4(7) . .
C30 C1 Th01 N2 -47.0(13) . .
N1 C1 Th01 C29 105.7(8) . .
C2 C1 Th01 C29 -138.2(10) . .
C30 C1 Th01 C29 -8.8(10) . .
N1 C1 Th01 C9 -11.2(7) . .
C2 C1 Th01 C9 104.9(9) . .
C30 C1 Th01 C9 -125.7(11) . .
N1 C1 Th01 C17 42.3(11) . .
C2 C1 Th01 C17 158.4(9) . .
C30 C1 Th01 C17 -72.2(15) . .
N1 C1 Th01 C20 103.0(7) . .
C2 C1 Th01 C20 -140.9(8) . .
C30 C1 Th01 C20 -11.5(13) . .
N1 C1 Th01 C4 -39.7(7) . .
C2 C1 Th01 C4 76.4(8) . .
C30 C1 Th01 C4 -154.2(13) . .
N1 C1 Th01 C18 120(2) . .
C2 C1 Th01 C18 -124(2) . .
C30 C1 Th01 C18 6(3) . .
N1 C1 Th01 C2 -116.1(11) . .
C30 C1 Th01 C2 129.4(16) . .
N1 C1 Th01 C3 -79.0(8) . .
C2 C1 Th01 C3 37.1(8) . .
C30 C1 Th01 C3 166.5(14) . .
C17 C18 Th01 N3 159.7(9) . .
C19 C18 Th01 N3 -85.6(8) . .
C17 C18 Th01 N1 4.8(13) . .
C19 C18 Th01 N1 119.4(10) . .
C17 C18 Th01 N2 -37.2(8) . .
C19 C18 Th01 N2 77.4(8) . .
C17 C18 Th01 C29 -83.4(8) . .
C19 C18 Th01 C29 31.2(9) . .
C17 C18 Th01 C9 35.8(8) . .
C19 C18 Th01 C9 150.4(8) . .
C19 C18 Th01 C17 114.6(12) . .
C17 C18 Th01 C20 -77.1(9) . .
C19 C18 Th01 C20 37.5(8) . .
C17 C18 Th01 C4 58.7(10) . .
C19 C18 Th01 C4 173.3(8) . .
C17 C18 Th01 C1 -97(2) . .
C19 C18 Th01 C1 18(3) . .
C17 C18 Th01 C2 158.5(10) . .
C19 C18 Th01 C2 -86.9(12) . .
C17 C18 Th01 C3 106.5(10) . .
C19 C18 Th01 C3 -138.9(9) . .
C1 C2 Th01 N3 157.5(9) . .
C3 C2 Th01 N3 -89.9(9) . .
C1 C2 Th01 N1 -36.1(8) . .
C3 C2 Th01 N1 76.5(9) . .
C1 C2 Th01 N2 6.7(14) . .
C3 C2 Th01 N2 119.3(10) . .
C1 C2 Th01 C29 36.2(8) . .
C3 C2 Th01 C29 148.7(8) . .
C1 C2 Th01 C9 -83.0(9) . .
C3 C2 Th01 C9 29.6(9) . .
C1 C2 Th01 C17 -98(2) . .
C3 C2 Th01 C17 15(3) . .
C1 C2 Th01 C20 60.1(11) . .
C3 C2 Th01 C20 172.6(8) . .
C1 C2 Th01 C4 -76.1(9) . .
C3 C2 Th01 C4 36.5(8) . .
C3 C2 Th01 C1 112.6(12) . .
C1 C2 Th01 C18 158.8(9) . .
C3 C2 Th01 C18 -88.6(12) . .
C1 C2 Th01 C3 -112.6(12) . .
C4 C3 Th01 N3 -162.6(8) . .
C2 C3 Th01 N3 83.6(9) . .
C4 C3 Th01 N1 36.4(7) . .
C2 C3 Th01 N1 -77.4(8) . .
C4 C3 Th01 N2 -9.1(12) . .
C2 C3 Th01 N2 -122.9(10) . .
C4 C3 Th01 C29 80.9(8) . .
C2 C3 Th01 C29 -32.9(9) . .
C4 C3 Th01 C9 -38.1(8) . .
C2 C3 Th01 C9 -151.9(9) . .
C4 C3 Th01 C17 -62.0(9) . .
C2 C3 Th01 C17 -175.8(8) . .
C4 C3 Th01 C20 87(3) . .
C2 C3 Th01 C20 -27(3) . .
C2 C3 Th01 C4 -113.8(12) . .
C4 C3 Th01 C1 76.6(9) . .
C2 C3 Th01 C1 -37.2(8) . .
C4 C3 Th01 C18 -109.0(9) . .
C2 C3 Th01 C18 137.2(8) . .
C4 C3 Th01 C2 113.8(12) . .
C4 N1 K1 C26 45.5(10) . 4
C1 N1 K1 C26 -173.5(9) . 4
Th01 N1 K1 C26 116.1(4) . 4
C4 N1 K1 N2 -70.4(9) . .
C1 N1 K1 N2 70.6(9) . .
Th01 N1 K1 N2 0.2(3) . .
C4 N1 K1 C27 40.3(11) . 4
C1 N1 K1 C27 -178.7(8) . 4
Th01 N1 K1 C27 111.0(5) . 4
C4 N1 K1 C29 -125.7(10) . .
C1 N1 K1 C29 15.3(8) . .
Th01 N1 K1 C29 -55.0(3) . .
C4 N1 K1 C25 69.4(9) . 4
C1 N1 K1 C25 -149.6(9) . 4
Th01 N1 K1 C25 140.0(3) . 4
C4 N1 K1 C9 -16.3(9) . .
C1 N1 K1 C9 124.7(10) . .
Th01 N1 K1 C9 54.3(3) . .
C4 N1 K1 C35 168.8(9) . 4
C1 N1 K1 C35 -50.2(10) . 4
Th01 N1 K1 C35 -120.6(4) . 4
C4 N1 K1 C28 74.3(11) . 4
C1 N1 K1 C28 -144.6(8) . 4
Th01 N1 K1 C28 145.0(5) . 4
C4 N1 K1 Th01 -70.6(9) . .
C1 N1 K1 Th01 70.4(8) . .
C20 N2 K1 N1 -70.7(9) . .
C17 N2 K1 N1 68.5(9) . .
Th01 N2 K1 N1 -0.2(3) . .
C20 N2 K1 C26 174.4(9) . 4
C17 N2 K1 C26 -46.4(10) . 4
Th01 N2 K1 C26 -115.2(4) . 4
C20 N2 K1 C27 150.2(9) . 4
C17 N2 K1 C27 -70.6(9) . 4
Th01 N2 K1 C27 -139.3(3) . 4
C20 N2 K1 C29 -16.0(8) . .
C17 N2 K1 C29 123.3(10) . .
Th01 N2 K1 C29 54.5(3) . .
C20 N2 K1 C25 -179.5(8) . 4
C17 N2 K1 C25 -40.3(11) . 4
Th01 N2 K1 C25 -109.1(5) . 4
C20 N2 K1 C9 -125.4(10) . .
C17 N2 K1 C9 13.8(9) . .
Th01 N2 K1 C9 -54.9(3) . .
C20 N2 K1 C35 48.8(10) . 4
C17 N2 K1 C35 -172.0(9) . 4
Th01 N2 K1 C35 119.2(4) . 4
C20 N2 K1 C28 128.0(9) . 4
C17 N2 K1 C28 -92.8(9) . 4
Th01 N2 K1 C28 -161.5(3) . 4
C20 N2 K1 Th01 -70.4(8) . .
C17 N2 K1 Th01 68.8(9) . .
C28 C29 K1 N1 -66.8(8) . .
C24 C29 K1 N1 177.0(9) . .
Th01 C29 K1 N1 55.5(3) . .
C28 C29 K1 C26 -116(2) . 4
C24 C29 K1 C26 128(2) . 4
Th01 C29 K1 C26 6(2) . 4
C28 C29 K1 N2 -177.1(9) . .
C24 C29 K1 N2 66.7(7) . .
Th01 C29 K1 N2 -54.9(3) . .
C28 C29 K1 C27 141.3(10) . 4
C24 C29 K1 C27 25.1(14) . 4
Th01 C29 K1 C27 -96.5(10) . 4
C28 C29 K1 C25 -26.1(14) . 4
C24 C29 K1 C25 -142.3(9) . 4
Th01 C29 K1 C25 96.2(9) . 4
C28 C29 K1 C9 -122.3(8) . .
C24 C29 K1 C9 121.5(8) . .
Th01 C29 K1 C9 0.0(3) . .
C28 C29 K1 C35 57.2(8) . 4
C24 C29 K1 C35 -59.0(8) . 4
Th01 C29 K1 C35 179.4(4) . 4
C28 C29 K1 C28 94.3(10) . 4
C24 C29 K1 C28 -21.9(11) . 4
Th01 C29 K1 C28 -143.4(5) . 4
C28 C29 K1 Th01 -122.2(9) . .
C24 C29 K1 Th01 121.6(8) . .
C8 C9 K1 N1 67.0(8) . .
C10 C9 K1 N1 -176.7(10) . .
Th01 C9 K1 N1 -55.2(3) . .
C8 C9 K1 C26 -56.6(9) . 4
C10 C9 K1 C26 59.8(9) . 4
Th01 C9 K1 C26 -178.7(4) . 4
C8 C9 K1 N2 177.9(10) . .
C10 C9 K1 N2 -65.7(9) . .
Th01 C9 K1 N2 55.8(3) . .
C8 C9 K1 C27 -78.2(9) . 4
C10 C9 K1 C27 38.1(9) . 4
Th01 C9 K1 C27 159.6(4) . 4
C8 C9 K1 C29 122.2(9) . .
C10 C9 K1 C29 -121.5(9) . .
Th01 C9 K1 C29 0.0(3) . .
C8 C9 K1 C25 -34.9(9) . 4
C10 C9 K1 C25 81.4(9) . 4
Th01 C9 K1 C25 -157.1(4) . 4
C8 C9 K1 C35 117(4) . 4
C10 C9 K1 C35 -127(4) . 4
Th01 C9 K1 C35 -5(4) . 4
C8 C9 K1 C28 -78.6(9) . 4
C10 C9 K1 C28 37.7(10) . 4
Th01 C9 K1 C28 159.2(3) . 4
C8 C9 K1 Th01 122.2(10) . .
C10 C9 K1 Th01 -121.5(10) . .
N3 Th01 K1 N1 -61(7) . .
N2 Th01 K1 N1 179.7(4) . .
C29 Th01 K1 N1 -89.6(4) . .
C9 Th01 K1 N1 90.5(4) . .
C17 Th01 K1 N1 155.7(4) . .
C20 Th01 K1 N1 -156.0(4) . .
C4 Th01 K1 N1 24.4(4) . .
C1 Th01 K1 N1 -23.9(4) . .
C18 Th01 K1 N1 166.2(4) . .
C2 Th01 K1 N1 -14.0(4) . .
C3 Th01 K1 N1 14.7(4) . .
N3 Th01 K1 C26 -150(7) . 4
N1 Th01 K1 C26 -89.0(5) . 4
N2 Th01 K1 C26 90.7(5) . 4
C29 Th01 K1 C26 -178.6(5) . 4
C9 Th01 K1 C26 1.5(5) . 4
C17 Th01 K1 C26 66.7(5) . 4
C20 Th01 K1 C26 115.0(5) . 4
C4 Th01 K1 C26 -64.6(5) . 4
C1 Th01 K1 C26 -112.9(5) . 4
C18 Th01 K1 C26 77.3(5) . 4
C2 Th01 K1 C26 -103.0(5) . 4
C3 Th01 K1 C26 -74.2(5) . 4
N3 Th01 K1 N2 119(7) . .
N1 Th01 K1 N2 -179.7(4) . .
C29 Th01 K1 N2 90.8(4) . .
C9 Th01 K1 N2 -89.2(4) . .
C17 Th01 K1 N2 -24.0(4) . .
C20 Th01 K1 N2 24.3(4) . .
C4 Th01 K1 N2 -155.3(4) . .
C1 Th01 K1 N2 156.4(4) . .
C18 Th01 K1 N2 -13.4(4) . .
C2 Th01 K1 N2 166.3(4) . .
C3 Th01 K1 N2 -164.9(4) . .
N3 Th01 K1 C27 180(100) . 4
N1 Th01 K1 C27 -119.0(5) . 4
N2 Th01 K1 C27 60.7(5) . 4
C29 Th01 K1 C27 151.4(5) . 4
C9 Th01 K1 C27 -28.5(5) . 4
C17 Th01 K1 C27 36.7(5) . 4
C20 Th01 K1 C27 85.0(5) . 4
C4 Th01 K1 C27 -94.6(5) . 4
C1 Th01 K1 C27 -142.9(5) . 4
C18 Th01 K1 C27 47.3(5) . 4
C2 Th01 K1 C27 -133.0(5) . 4
C3 Th01 K1 C27 -104.2(5) . 4
N3 Th01 K1 C29 28(7) . .
N1 Th01 K1 C29 89.6(4) . .
N2 Th01 K1 C29 -90.8(4) . .
C9 Th01 K1 C29 -179.9(5) . .
C17 Th01 K1 C29 -114.7(4) . .
C20 Th01 K1 C29 -66.5(4) . .
C4 Th01 K1 C29 114.0(4) . .
C1 Th01 K1 C29 65.6(4) . .
C18 Th01 K1 C29 -104.2(4) . .
C2 Th01 K1 C29 75.6(4) . .
C3 Th01 K1 C29 104.3(4) . .
N3 Th01 K1 C25 -120(7) . 4
N1 Th01 K1 C25 -58.7(5) . 4
N2 Th01 K1 C25 121.0(5) . 4
C29 Th01 K1 C25 -148.3(5) . 4
C9 Th01 K1 C25 31.8(5) . 4
C17 Th01 K1 C25 97.0(5) . 4
C20 Th01 K1 C25 145.3(5) . 4
C4 Th01 K1 C25 -34.3(5) . 4
C1 Th01 K1 C25 -82.6(5) . 4
C18 Th01 K1 C25 107.6(5) . 4
C2 Th01 K1 C25 -72.7(5) . 4
C3 Th01 K1 C25 -43.9(5) . 4
N3 Th01 K1 C9 -152(7) . .
N1 Th01 K1 C9 -90.5(4) . .
N2 Th01 K1 C9 89.2(4) . .
C29 Th01 K1 C9 179.9(5) . .
C17 Th01 K1 C9 65.2(5) . .
C20 Th01 K1 C9 113.5(4) . .
C4 Th01 K1 C9 -66.1(5) . .
C1 Th01 K1 C9 -114.4(4) . .
C18 Th01 K1 C9 75.8(4) . .
C2 Th01 K1 C9 -104.5(5) . .
C3 Th01 K1 C9 -75.7(4) . .
N3 Th01 K1 C35 28(7) . 4
N1 Th01 K1 C35 88.9(5) . 4
N2 Th01 K1 C35 -91.5(5) . 4
C29 Th01 K1 C35 -0.7(5) . 4
C9 Th01 K1 C35 179.3(5) . 4
C17 Th01 K1 C35 -115.5(5) . 4
C20 Th01 K1 C35 -67.2(5) . 4
C4 Th01 K1 C35 113.2(5) . 4
C1 Th01 K1 C35 64.9(5) . 4
C18 Th01 K1 C35 -104.9(5) . 4
C2 Th01 K1 C35 74.8(5) . 4
C3 Th01 K1 C35 103.6(5) . 4
N3 Th01 K1 C28 161(7) . 4
N1 Th01 K1 C28 -137.9(6) . 4
N2 Th01 K1 C28 41.8(6) . 4
C29 Th01 K1 C28 132.6(6) . 4
C9 Th01 K1 C28 -47.4(6) . 4
C17 Th01 K1 C28 17.8(6) . 4
C20 Th01 K1 C28 66.1(6) . 4
C4 Th01 K1 C28 -113.5(6) . 4
C1 Th01 K1 C28 -161.8(6) . 4
C18 Th01 K1 C28 28.4(6) . 4
C2 Th01 K1 C28 -151.9(6) . 4
C3 Th01 K1 C28 -123.1(6) . 4
